data_7710129
loop_
_publ_author_name
'Zhou, Yuting'
'Li, Yuzhu'
'Xi, Jing'
'Qin, Yuanyuan'
'Cen, Peipei'
'Zhang, Yi-Quan'
'Guo, Yan'
'Ding, Yi'
'Liu, Xiangyu'

_publ_section_title
;
 Modulation of the architectures and magnetic dynamics in
 pseudotetrahedral cobalt(II) complexes
;
_journal_name_full 'Dalton Transactions'
_journal_paper_doi 10.1039/D2DT01047J
_journal_year 2022
_chemical_formula_moiety 'C90 H98 Cl2 Co2 N4, 2(C6 H14)'
_chemical_formula_sum 'C102 H126 Cl2 Co2 N4'
_chemical_formula_weight 1596.82
_space_group_crystal_system triclinic
_space_group_IT_number 2
_space_group_name_Hall '-P 1'
_space_group_name_H-M_alt 'P -1'
_atom_sites_solution_hydrogens mixed
_atom_sites_solution_primary dual
_audit_creation_date 2020-07-14
_audit_creation_method
;
Olex2 1.2
(compiled 2018.05.29 svn.r3508 for OlexSys, GUI svn.r5506)
;
_audit_update_record
;
2021-11-08 deposited with the CCDC.	2022-04-26 downloaded from the CCDC.
;
_cell_angle_alpha 112.016(6)
_cell_angle_beta 106.072(6)
_cell_angle_gamma 104.125(6)
_cell_formula_units_Z 1
_cell_length_a 13.519(2)
_cell_length_b 13.643(2)
_cell_length_c 14.754(2)
_cell_measurement_reflns_used 9442
_cell_measurement_temperature 153.15
_cell_measurement_theta_max 26.418
_cell_measurement_theta_min 2.421
_cell_volume 2231.8(6)
_computing_cell_refinement 'SAINT v8.37A (Bruker, 2015)'
_computing_data_collection 'SAINT v8.37A (Bruker, 2015)'
_computing_data_reduction 'SAINT v8.37A (Bruker, 2015)'
_computing_molecular_graphics 'Olex2 (Dolomanov et al., 2009)'
_computing_publication_material 'Olex2 (Dolomanov et al., 2009)'
_computing_structure_refinement 'ShelXL (Sheldrick, 2015)'
_computing_structure_solution 'ShelXT (Sheldrick, 2015)'
_diffrn_ambient_temperature 153.15
_diffrn_measured_fraction_theta_full 0.998
_diffrn_measured_fraction_theta_max 0.990
_diffrn_measurement_device_type 'CCD area detector'
_diffrn_measurement_method 'phi and omega scans'
_diffrn_radiation_monochromator graphite
_diffrn_radiation_type MoK\a
_diffrn_radiation_wavelength 0.71073
_diffrn_reflns_av_R_equivalents 0.0403
_diffrn_reflns_av_unetI/netI 0.0429
_diffrn_reflns_Laue_measured_fraction_full 0.998
_diffrn_reflns_Laue_measured_fraction_max 0.990
_diffrn_reflns_limit_h_max 16
_diffrn_reflns_limit_h_min -14
_diffrn_reflns_limit_k_max 17
_diffrn_reflns_limit_k_min -17
_diffrn_reflns_limit_l_max 18
_diffrn_reflns_limit_l_min -18
_diffrn_reflns_number 27554
_diffrn_reflns_point_group_measured_fraction_full 0.998
_diffrn_reflns_point_group_measured_fraction_max 0.990
_diffrn_reflns_theta_full 25.242
_diffrn_reflns_theta_max 26.492
_diffrn_reflns_theta_min 2.422
_exptl_absorpt_coefficient_mu 0.480
_exptl_absorpt_correction_T_max 0.7454
_exptl_absorpt_correction_T_min 0.6832
_exptl_absorpt_correction_type multi-scan
_exptl_absorpt_process_details
'SADABS-2014/5 (Bruker,2014/5) was used for absorption correction. wR2(int) was 0.1212 before and 0.0453 after correction. The Ratio of minimum to maximum transmission is 0.9166. The \l/2 correction factor is Not present.'
_exptl_crystal_colour colourless
_exptl_crystal_colour_primary colourless
_exptl_crystal_density_diffrn 1.188
_exptl_crystal_description block
_exptl_crystal_F_000 854
_exptl_crystal_size_max 0.2
_exptl_crystal_size_mid 0.15
_exptl_crystal_size_min 0.1
_refine_diff_density_max 0.647
_refine_diff_density_min -0.956
_refine_diff_density_rms 0.058
_refine_ls_extinction_method none
_refine_ls_goodness_of_fit_ref 1.042
_refine_ls_hydrogen_treatment constr
_refine_ls_matrix_type full
_refine_ls_number_parameters 524
_refine_ls_number_reflns 9144
_refine_ls_number_restraints 0
_refine_ls_restrained_S_all 1.042
_refine_ls_R_factor_all 0.0620
_refine_ls_R_factor_gt 0.0453
_refine_ls_shift/su_max 0.000
_refine_ls_shift/su_mean 0.000
_refine_ls_structure_factor_coef Fsqd
_refine_ls_weighting_details 'w=1/[\s^2^(Fo^2^)+(0.0487P)^2^+1.9811P] where P=(Fo^2^+2Fc^2^)/3'
_refine_ls_weighting_scheme calc
_refine_ls_wR_factor_gt 0.1099
_refine_ls_wR_factor_ref 0.1181
_reflns_Friedel_coverage 0.000
_reflns_number_gt 7372
_reflns_number_total 9144
_reflns_threshold_expression 'I > 2\s(I)'
_cod_data_source_file d2dt01047j2.cif
_cod_data_source_block guoyan20181122
_cod_original_cell_volume 2231.7(6)
_cod_database_code 7710129
_shelx_shelxl_version_number 2018/3
_shelx_space_group_comment
;
The symmetry employed for this shelxl refinement is uniquely defined
by the following loop, which should always be used as a source of
symmetry information in preference to the above space-group names.
They are only intended as comments.
;
_shelx_estimated_absorpt_t_max 0.954
_shelx_estimated_absorpt_t_min 0.910
_olex2_refinement_description
;
1. Fixed Uiso
 At 1.2 times of:
  All C(H) groups, All C(H,H) groups
 At 1.5 times of:
  All C(H,H,H) groups, All C(H,H,H,H,H,H) groups
2. Others
 Sof(H46D)=Sof(H46E)=Sof(H46F)=Sof(C47A)=Sof(H47C)=Sof(H47D)=Sof(C48A)=
 Sof(H48C)=Sof(H48D)=1-FVAR(1)
 Sof(C47)=Sof(H47A)=Sof(H47B)=Sof(H46A)=Sof(H46B)=Sof(H46C)=Sof(C48)=Sof(H48A)=
 Sof(H48B)=FVAR(1)
3.a Riding coordinates:
 C46(H46A,H46B,H46C,H46D,H46E,H46F)
3.b Ternary CH refined with riding coordinates:
 C35(H35), C44(H44), C5(H5), C13(H13)
3.c Secondary CH2 refined with riding coordinates:
 C47(H47A,H47B), C50(H50A,H50B), C51(H51A,H51B), C48(H48A,H48B), C47A(H47C,
 H47D), C48A(H48C,H48D)
3.d Aromatic/amide H refined with riding coordinates:
 C23(H23), C29(H29), C27(H27), C8(H8), C38(H38), C17(H17), C33(H33), C10(H10),
 C25(H25), C24(H24), C21(H21), C40(H40), C26(H26), C18(H18), C30(H30), C9(H9),
 C39(H39), C20(H20), C32(H32), C31(H31), C19(H19)
3.e Idealised Me refined as rotating group:
 C12(H12A,H12B,H12C), C43(H43A,H43B,H43C), C36(H36A,H36B,H36C), C34(H34A,H34B,
 H34C), C14(H14A,H14B,H14C), C4(H4A,H4B,H4C), C45(H45A,H45B,H45C), C6(H6A,H6B,
 H6C), C49(H49A,H49B,H49C)
;
_olex2_submission_special_instructions 'No special instructions were received'

loop_
_space_group_symop_operation_xyz
'x, y, z'
'-x, -y, -z'

loop_
_atom_site_label
_atom_site_type_symbol
_atom_site_fract_x
_atom_site_fract_y
_atom_site_fract_z
_atom_site_U_iso_or_equiv
_atom_site_adp_type
_atom_site_occupancy
_atom_site_site_symmetry_order
_atom_site_calc_flag
_atom_site_refinement_flags_posn
_atom_site_refinement_flags_adp
_atom_site_refinement_flags_occupancy
_atom_site_disorder_assembly
_atom_site_disorder_group
Co1 Co 0.93404(2) 0.45149(2) 0.36698(2) 0.01966(9) Uani 1 1 d . . . . .
Cl1 Cl 0.88321(6) 0.49026(6) 0.51104(5) 0.03942(16) Uani 1 1 d . . . . .
N1 N 0.86573(15) 0.29716(15) 0.23969(14) 0.0209(4) Uani 1 1 d . . . . .
N2 N 0.91113(14) 0.52958(14) 0.28031(14) 0.0191(4) Uani 1 1 d . . . . .
C22 C 0.66872(18) 0.30838(17) 0.01541(17) 0.0210(4) Uani 1 1 d . . . . .
C23 C 0.56673(19) 0.23606(18) 0.00145(19) 0.0253(5) Uani 1 1 d . . . . .
H23 H 0.561239 0.223424 0.059290 0.030 Uiso 1 1 calc R . . . .
C37 C 1.0835(2) 0.6630(2) 0.30174(18) 0.0277(5) Uani 1 1 d . . . . .
C7 C 0.8165(2) 0.1430(2) 0.28518(18) 0.0304(5) Uani 1 1 d . . . . .
C42 C 0.98444(19) 0.64660(18) 0.31850(17) 0.0227(5) Uani 1 1 d . . . . .
C29 C 0.6791(2) 0.54699(19) 0.11800(19) 0.0285(5) Uani 1 1 d . . . . .
H29 H 0.633110 0.502670 0.138556 0.034 Uiso 1 1 calc R . . . .
C3 C 0.82553(17) 0.47844(17) 0.18314(16) 0.0187(4) Uani 1 1 d . . . . .
C16 C 0.77055(19) 0.16317(18) 0.04507(17) 0.0244(5) Uani 1 1 d . . . . .
C28 C 0.78723(19) 0.55057(18) 0.13622(17) 0.0225(5) Uani 1 1 d . . . . .
C27 C 0.6729(2) 0.3263(2) -0.07064(18) 0.0271(5) Uani 1 1 d . . . . .
H27 H 0.740979 0.375755 -0.063542 0.033 Uiso 1 1 calc R . . . .
C8 C 0.8248(2) 0.0417(2) 0.2817(2) 0.0391(6) Uani 1 1 d . . . . .
H8 H 0.779100 0.000213 0.304483 0.047 Uiso 1 1 calc R . . . .
C38 C 1.1474(2) 0.7733(2) 0.3239(2) 0.0364(6) Uani 1 1 d . . . . .
H38 H 1.212590 0.785629 0.309809 0.044 Uiso 1 1 calc R . . . .
C2 C 0.76892(18) 0.35860(17) 0.11945(16) 0.0197(4) Uani 1 1 d . . . . .
C17 C 0.7053(2) 0.05609(19) 0.0273(2) 0.0313(5) Uani 1 1 d . . . . .
H17 H 0.679300 0.050204 0.079375 0.038 Uiso 1 1 calc R . . . .
C41 C 0.9547(2) 0.73943(18) 0.36544(17) 0.0258(5) Uani 1 1 d . . . . .
C33 C 0.8531(2) 0.6165(2) 0.10601(18) 0.0290(5) Uani 1 1 d . . . . .
H33 H 0.927017 0.620439 0.118085 0.035 Uiso 1 1 calc R . . . .
C15 C 0.88473(19) 0.20008(18) 0.24861(17) 0.0246(5) Uani 1 1 d . . . . .
C10 C 0.9685(2) 0.0620(2) 0.2166(2) 0.0377(6) Uani 1 1 d . . . . .
H10 H 1.020523 0.034382 0.194850 0.045 Uiso 1 1 calc R . . . .
C35 C 1.1182(2) 0.5632(2) 0.2562(2) 0.0319(5) Uani 1 1 d . . . . .
H35 H 1.085223 0.504821 0.276395 0.038 Uiso 1 1 calc R . . . .
C44 C 0.8515(2) 0.72471(19) 0.38938(18) 0.0279(5) Uani 1 1 d . . . . .
H44 H 0.801641 0.641249 0.348095 0.033 Uiso 1 1 calc R . . . .
C5 C 0.7359(2) 0.1874(2) 0.3248(2) 0.0358(6) Uani 1 1 d . . . . .
H5 H 0.765778 0.272084 0.350773 0.043 Uiso 1 1 calc R . . . .
C25 C 0.4794(2) 0.2000(2) -0.1790(2) 0.0347(6) Uani 1 1 d . . . . .
H25 H 0.415850 0.162611 -0.245302 0.042 Uiso 1 1 calc R . . . .
C24 C 0.4730(2) 0.1820(2) -0.0947(2) 0.0304(5) Uani 1 1 d . . . . .
H24 H 0.404646 0.132752 -0.102263 0.036 Uiso 1 1 calc R . . . .
C21 C 0.8070(2) 0.1689(2) -0.03281(19) 0.0339(6) Uani 1 1 d . . . . .
H21 H 0.851541 0.241259 -0.022123 0.041 Uiso 1 1 calc R . . . .
C40 C 1.0246(2) 0.8484(2) 0.3895(2) 0.0357(6) Uani 1 1 d . . . . .
H40 H 1.007865 0.912934 0.422819 0.043 Uiso 1 1 calc R . . . .
C12 C 1.1630(2) 0.2946(3) 0.2811(2) 0.0439(7) Uani 1 1 d . . . . .
H12A H 1.159828 0.350089 0.344656 0.066 Uiso 1 1 calc GR . . . .
H12B H 1.215148 0.335287 0.260019 0.066 Uiso 1 1 calc GR . . . .
H12C H 1.188658 0.239552 0.297444 0.066 Uiso 1 1 calc GR . . . .
C1 C 0.80299(18) 0.27622(17) 0.14269(17) 0.0203(4) Uani 1 1 d . . . . .
C26 C 0.5793(2) 0.2731(2) -0.16628(19) 0.0341(6) Uani 1 1 d . . . . .
H26 H 0.583691 0.286879 -0.223868 0.041 Uiso 1 1 calc R . . . .
C18 C 0.6779(2) -0.0423(2) -0.0664(2) 0.0424(7) Uani 1 1 d . . . . .
H18 H 0.633411 -0.114951 -0.077721 0.051 Uiso 1 1 calc R . . . .
C30 C 0.6378(2) 0.6075(2) 0.0701(2) 0.0400(6) Uani 1 1 d . . . . .
H30 H 0.564219 0.604769 0.058332 0.048 Uiso 1 1 calc R . . . .
C11 C 0.9648(2) 0.16410(19) 0.21855(18) 0.0283(5) Uani 1 1 d . . . . .
C43 C 0.7846(2) 0.7915(2) 0.3567(2) 0.0388(6) Uani 1 1 d . . . . .
H43A H 0.827024 0.874017 0.404575 0.058 Uiso 1 1 calc GR . . . .
H43B H 0.712731 0.768185 0.362062 0.058 Uiso 1 1 calc GR . . . .
H43C H 0.771291 0.774684 0.282731 0.058 Uiso 1 1 calc GR . . . .
C9 C 0.8979(2) 0.0003(2) 0.2460(2) 0.0432(7) Uani 1 1 d . . . . .
H9 H 0.899687 -0.070540 0.241514 0.052 Uiso 1 1 calc R . . . .
C13 C 1.0465(2) 0.2306(2) 0.1891(2) 0.0319(5) Uani 1 1 d . . . . .
H13 H 1.020060 0.288852 0.177065 0.038 Uiso 1 1 calc R . . . .
C36 C 1.2448(2) 0.5981(3) 0.3037(3) 0.0560(8) Uani 1 1 d . . . . .
H36A H 1.280288 0.655729 0.285680 0.084 Uiso 1 1 calc GR . . . .
H36B H 1.262370 0.530514 0.273999 0.084 Uiso 1 1 calc GR . . . .
H36C H 1.273053 0.630574 0.381741 0.084 Uiso 1 1 calc GR . . . .
C39 C 1.1173(2) 0.8643(2) 0.3658(2) 0.0408(6) Uani 1 1 d . . . . .
H39 H 1.160441 0.938177 0.378412 0.049 Uiso 1 1 calc R . . . .
C20 C 0.7789(3) 0.0698(3) -0.1263(2) 0.0464(7) Uani 1 1 d . . . . .
H20 H 0.804096 0.074717 -0.179051 0.056 Uiso 1 1 calc R . . . .
C32 C 0.8115(3) 0.6768(2) 0.0583(2) 0.0418(7) Uani 1 1 d . . . . .
H32 H 0.857367 0.721957 0.038283 0.050 Uiso 1 1 calc R . . . .
C34 C 1.0723(3) 0.5047(3) 0.1345(2) 0.0478(7) Uani 1 1 d . . . . .
H34A H 0.990399 0.471354 0.104453 0.072 Uiso 1 1 calc GR . . . .
H34B H 1.099672 0.443809 0.109301 0.072 Uiso 1 1 calc GR . . . .
H34C H 1.097218 0.561290 0.111365 0.072 Uiso 1 1 calc GR . . . .
C31 C 0.7041(3) 0.6715(2) 0.0398(2) 0.0458(7) Uani 1 1 d . . . . .
H31 H 0.675832 0.711968 0.006104 0.055 Uiso 1 1 calc R . . . .
C14 C 1.0549(3) 0.1548(3) 0.0872(2) 0.0500(8) Uani 1 1 d . . . . .
H14A H 1.088601 0.102635 0.099702 0.075 Uiso 1 1 calc GR . . . .
H14B H 1.101435 0.203229 0.067390 0.075 Uiso 1 1 calc GR . . . .
H14C H 0.979914 0.110013 0.028913 0.075 Uiso 1 1 calc GR . . . .
C4 C 0.6164(3) 0.1377(3) 0.2410(2) 0.0530(8) Uani 1 1 d . . . . .
H4A H 0.616895 0.155316 0.182464 0.079 Uiso 1 1 calc GR . . . .
H4B H 0.571218 0.171724 0.274077 0.079 Uiso 1 1 calc GR . . . .
H4C H 0.584381 0.054287 0.212546 0.079 Uiso 1 1 calc GR . . . .
C45 C 0.8834(3) 0.7619(3) 0.5076(2) 0.0433(7) Uani 1 1 d . . . . .
H45A H 0.922634 0.716790 0.528091 0.065 Uiso 1 1 calc GR . . . .
H45B H 0.815701 0.749220 0.521388 0.065 Uiso 1 1 calc GR . . . .
H45C H 0.932450 0.843570 0.549809 0.065 Uiso 1 1 calc GR . . . .
C47 C 0.4256(5) 0.0728(6) 0.4278(6) 0.073(2) Uani 0.666(12) 1 d . . P A 1
H47A H 0.457531 0.063042 0.373734 0.087 Uiso 0.666(12) 1 calc R . P A 1
H47B H 0.350762 0.010000 0.392849 0.087 Uiso 0.666(12) 1 calc R . P A 1
C6 C 0.7309(3) 0.1703(4) 0.4193(3) 0.0760(12) Uani 1 1 d . . . . .
H6A H 0.693951 0.088270 0.395330 0.114 Uiso 1 1 calc GR . . . .
H6B H 0.688499 0.211524 0.450123 0.114 Uiso 1 1 calc GR . . . .
H6C H 0.806926 0.200176 0.473694 0.114 Uiso 1 1 calc GR . . . .
C19 C 0.7144(3) -0.0356(2) -0.1423(2) 0.0496(8) Uani 1 1 d . . . . .
H19 H 0.695312 -0.103349 -0.206000 0.060 Uiso 1 1 calc R . . . .
C49 C 0.5657(5) 0.4298(5) 0.2996(4) 0.1112(18) Uani 1 1 d . . . . .
H49A H 0.500395 0.359715 0.244947 0.167 Uiso 1 1 calc GR . . . .
H49B H 0.633856 0.420234 0.294632 0.167 Uiso 1 1 calc GR . . . .
H49C H 0.559850 0.494766 0.288054 0.167 Uiso 1 1 calc GR . . . .
C50 C 0.5702(7) 0.4515(7) 0.4042(5) 0.149(3) Uani 1 1 d . . . . .
H50A H 0.565815 0.379543 0.407489 0.179 Uiso 1 1 calc R . . . .
H50B H 0.646451 0.509070 0.455545 0.179 Uiso 1 1 calc R . . . .
C51 C 0.4980(4) 0.4880(5) 0.4476(4) 0.0864(13) Uani 1 1 d . . . . .
H51A H 0.421941 0.429609 0.396642 0.104 Uiso 1 1 calc R . . . .
H51B H 0.501261 0.559037 0.442639 0.104 Uiso 1 1 calc R . . . .
C46 C 0.4129(5) 0.1815(6) 0.4618(5) 0.120(2) Uani 1 1 d . . . . .
H46A H 0.472190 0.236915 0.459020 0.180 Uiso 0.666(12) 1 d R . P A 1
H46B H 0.417900 0.210665 0.535219 0.180 Uiso 0.666(12) 1 d R . P A 1
H46C H 0.339860 0.170475 0.413699 0.180 Uiso 0.666(12) 1 d R . P A 1
H46D H 0.466320 0.195375 0.430179 0.180 Uiso 0.334(12) 1 d R . P A 2
H46E H 0.418740 0.255165 0.514400 0.180 Uiso 0.334(12) 1 d R . P A 2
H46F H 0.336870 0.139615 0.405230 0.180 Uiso 0.334(12) 1 d R . P A 2
C48 C 0.5021(10) 0.0613(11) 0.5214(7) 0.061(3) Uani 0.666(12) 1 d . . P A 1
H48A H 0.579958 0.116602 0.550812 0.074 Uiso 0.666(12) 1 calc R . P A 1
H48B H 0.475779 0.078610 0.579694 0.074 Uiso 0.666(12) 1 calc R . P A 1
C47A C 0.4386(15) 0.1125(14) 0.5141(15) 0.092(6) Uani 0.334(12) 1 d . . P A 2
H47C H 0.496216 0.167861 0.587409 0.111 Uiso 0.334(12) 1 calc R . P A 2
H47D H 0.370299 0.078533 0.522521 0.111 Uiso 0.334(12) 1 calc R . P A 2
C48A C 0.473(2) 0.028(3) 0.478(3) 0.108(10) Uani 0.334(12) 1 d . . P A 2
H48C H 0.520787 0.054895 0.444671 0.129 Uiso 0.334(12) 1 calc R . P A 2
H48D H 0.404359 -0.035380 0.416549 0.129 Uiso 0.334(12) 1 calc R . P A 2

loop_
_atom_site_aniso_label
_atom_site_aniso_U_11
_atom_site_aniso_U_22
_atom_site_aniso_U_33
_atom_site_aniso_U_23
_atom_site_aniso_U_13
_atom_site_aniso_U_12
Co1 0.02370(16) 0.01679(15) 0.01660(15) 0.00832(12) 0.00612(12) 0.00680(12)
Cl1 0.0424(4) 0.0419(4) 0.0267(3) 0.0139(3) 0.0095(3) 0.0146(3)
N1 0.0261(10) 0.0168(8) 0.0192(9) 0.0096(7) 0.0071(8) 0.0084(7)
N2 0.0209(9) 0.0164(8) 0.0185(9) 0.0091(7) 0.0062(7) 0.0055(7)
C22 0.0239(11) 0.0167(10) 0.0203(10) 0.0077(9) 0.0063(9) 0.0095(9)
C23 0.0275(12) 0.0205(10) 0.0291(12) 0.0133(10) 0.0103(10) 0.0104(9)
C37 0.0267(12) 0.0278(12) 0.0257(12) 0.0151(10) 0.0076(10) 0.0061(10)
C7 0.0331(13) 0.0232(11) 0.0222(11) 0.0119(10) 0.0006(10) 0.0016(10)
C42 0.0265(11) 0.0188(10) 0.0185(10) 0.0101(9) 0.0051(9) 0.0047(9)
C29 0.0316(13) 0.0235(11) 0.0280(12) 0.0110(10) 0.0092(10) 0.0126(10)
C3 0.0214(10) 0.0198(10) 0.0187(10) 0.0108(9) 0.0101(9) 0.0089(9)
C16 0.0261(12) 0.0209(11) 0.0199(11) 0.0058(9) 0.0030(9) 0.0131(9)
C28 0.0304(12) 0.0169(10) 0.0172(10) 0.0071(9) 0.0071(9) 0.0094(9)
C27 0.0267(12) 0.0278(12) 0.0223(11) 0.0109(10) 0.0071(10) 0.0086(10)
C8 0.0434(15) 0.0265(12) 0.0370(14) 0.0203(12) 0.0042(12) 0.0035(11)
C38 0.0297(13) 0.0376(14) 0.0384(14) 0.0217(12) 0.0119(12) 0.0041(11)
C2 0.0218(11) 0.0183(10) 0.0182(10) 0.0088(9) 0.0072(9) 0.0072(8)
C17 0.0326(13) 0.0224(11) 0.0278(12) 0.0075(10) 0.0025(11) 0.0117(10)
C41 0.0308(12) 0.0195(10) 0.0188(11) 0.0080(9) 0.0038(10) 0.0061(9)
C33 0.0375(13) 0.0274(12) 0.0264(12) 0.0160(10) 0.0135(11) 0.0137(11)
C15 0.0301(12) 0.0164(10) 0.0183(10) 0.0073(9) 0.0014(9) 0.0064(9)
C10 0.0445(15) 0.0279(12) 0.0355(14) 0.0142(11) 0.0057(12) 0.0194(12)
C35 0.0285(13) 0.0336(13) 0.0384(14) 0.0199(11) 0.0160(11) 0.0123(11)
C44 0.0348(13) 0.0226(11) 0.0242(11) 0.0095(10) 0.0103(10) 0.0128(10)
C5 0.0436(15) 0.0229(12) 0.0310(13) 0.0099(11) 0.0160(12) 0.0013(11)
C25 0.0301(13) 0.0307(13) 0.0255(12) 0.0075(11) -0.0029(11) 0.0103(11)
C24 0.0219(12) 0.0234(11) 0.0365(13) 0.0111(10) 0.0047(10) 0.0077(10)
C21 0.0393(14) 0.0366(13) 0.0256(12) 0.0115(11) 0.0123(11) 0.0209(12)
C40 0.0427(15) 0.0189(11) 0.0335(13) 0.0091(10) 0.0090(12) 0.0064(11)
C12 0.0383(15) 0.0453(16) 0.0472(17) 0.0211(14) 0.0195(14) 0.0142(13)
C1 0.0216(11) 0.0171(10) 0.0190(10) 0.0073(9) 0.0071(9) 0.0059(8)
C26 0.0386(14) 0.0377(14) 0.0214(12) 0.0141(11) 0.0065(11) 0.0143(12)
C18 0.0441(16) 0.0223(12) 0.0354(15) 0.0019(11) -0.0017(13) 0.0131(12)
C30 0.0444(16) 0.0357(14) 0.0368(14) 0.0148(12) 0.0076(13) 0.0252(13)
C11 0.0331(13) 0.0216(11) 0.0228(11) 0.0091(9) 0.0031(10) 0.0113(10)
C43 0.0453(16) 0.0380(14) 0.0389(15) 0.0201(12) 0.0158(13) 0.0237(13)
C9 0.0470(16) 0.0237(12) 0.0455(16) 0.0204(12) -0.0012(13) 0.0095(12)
C13 0.0389(14) 0.0312(12) 0.0338(13) 0.0176(11) 0.0160(11) 0.0218(11)
C36 0.0349(16) 0.0578(19) 0.076(2) 0.0325(18) 0.0215(16) 0.0204(15)
C39 0.0400(15) 0.0257(12) 0.0448(16) 0.0182(12) 0.0100(13) 0.0005(11)
C20 0.0529(18) 0.0599(19) 0.0253(13) 0.0116(13) 0.0149(13) 0.0353(16)
C32 0.068(2) 0.0358(14) 0.0394(15) 0.0283(13) 0.0270(15) 0.0244(14)
C34 0.0553(19) 0.0569(18) 0.0436(16) 0.0237(15) 0.0290(15) 0.0314(16)
C31 0.070(2) 0.0423(15) 0.0387(15) 0.0269(13) 0.0181(15) 0.0355(15)
C14 0.070(2) 0.0588(19) 0.0412(16) 0.0261(15) 0.0283(16) 0.0454(17)
C4 0.0541(19) 0.068(2) 0.0440(17) 0.0251(16) 0.0204(15) 0.0361(17)
C45 0.0484(17) 0.0544(17) 0.0295(14) 0.0207(13) 0.0144(13) 0.0241(14)
C47 0.060(4) 0.078(5) 0.056(4) 0.026(3) 0.015(3) 0.007(3)
C6 0.061(2) 0.129(4) 0.047(2) 0.052(2) 0.0249(18) 0.031(2)
C19 0.0571(19) 0.0380(16) 0.0306(14) -0.0021(12) 0.0026(14) 0.0299(15)
C49 0.140(5) 0.115(4) 0.107(4) 0.057(3) 0.082(4) 0.050(4)
C50 0.205(7) 0.213(8) 0.143(6) 0.115(6) 0.125(6) 0.149(7)
C51 0.087(3) 0.109(4) 0.082(3) 0.053(3) 0.039(3) 0.050(3)
C46 0.136(5) 0.155(6) 0.122(5) 0.087(5) 0.071(4) 0.082(5)
C48 0.055(6) 0.066(7) 0.047(4) 0.020(4) 0.022(4) 0.008(4)
C47A 0.113(12) 0.107(12) 0.098(14) 0.054(10) 0.066(10) 0.071(10)
C48A 0.056(14) 0.11(3) 0.15(3) 0.08(2) 0.029(18) 0.007(13)

loop_
_atom_type_symbol
_atom_type_description
_atom_type_scat_dispersion_real
_atom_type_scat_dispersion_imag
_atom_type_scat_source
C C 0.0033 0.0016 'International Tables Vol C Tables 4.2.6.8 and 6.1.1.4'
H H 0.0000 0.0000 'International Tables Vol C Tables 4.2.6.8 and 6.1.1.4'
Cl Cl 0.1484 0.1585 'International Tables Vol C Tables 4.2.6.8 and 6.1.1.4'
Co Co 0.3494 0.9721 'International Tables Vol C Tables 4.2.6.8 and 6.1.1.4'
N N 0.0061 0.0033 'International Tables Vol C Tables 4.2.6.8 and 6.1.1.4'

loop_
_geom_angle_atom_site_label_1
_geom_angle_atom_site_label_2
_geom_angle_atom_site_label_3
_geom_angle
_geom_angle_site_symmetry_1
_geom_angle_site_symmetry_3
_geom_angle_publ_flag
Cl1 Co1 Cl1 87.26(3) . 2_766 ?
N1 Co1 Cl1 122.32(6) . . ?
N1 Co1 Cl1 117.72(6) . 2_766 ?
N2 Co1 Cl1 117.43(6) . 2_766 ?
N2 Co1 Cl1 121.50(6) . . ?
N2 Co1 N1 93.28(7) . . ?
Co1 Cl1 Co1 92.74(3) . 2_766 ?
C15 N1 Co1 120.76(13) . . ?
C1 N1 Co1 123.10(14) . . ?
C1 N1 C15 116.13(17) . . ?
C42 N2 Co1 121.43(13) . . ?
C3 N2 Co1 122.09(13) . . ?
C3 N2 C42 116.47(17) . . ?
C23 C22 C2 119.04(19) . . ?
C27 C22 C23 117.4(2) . . ?
C27 C22 C2 123.5(2) . . ?
C22 C23 H23 119.1 . . ?
C24 C23 C22 121.7(2) . . ?
C24 C23 H23 119.1 . . ?
C42 C37 C35 121.4(2) . . ?
C38 C37 C42 118.0(2) . . ?
C38 C37 C35 120.5(2) . . ?
C8 C7 C15 116.8(2) . . ?
C8 C7 C5 121.0(2) . . ?
C15 C7 C5 122.1(2) . . ?
C37 C42 N2 117.14(19) . . ?
C37 C42 C41 121.7(2) . . ?
C41 C42 N2 121.1(2) . . ?
C28 C29 H29 119.6 . . ?
C30 C29 H29 119.6 . . ?
C30 C29 C28 120.8(2) . . ?
N2 C3 C28 119.93(18) . . ?
N2 C3 C2 123.67(18) . . ?
C2 C3 C28 116.39(18) . . ?
C17 C16 C1 124.8(2) . . ?
C21 C16 C17 118.5(2) . . ?
C21 C16 C1 116.7(2) . . ?
C29 C28 C3 118.6(2) . . ?
C33 C28 C29 118.5(2) . . ?
C33 C28 C3 122.9(2) . . ?
C22 C27 H27 119.6 . . ?
C26 C27 C22 120.9(2) . . ?
C26 C27 H27 119.6 . . ?
C7 C8 H8 119.1 . . ?
C9 C8 C7 121.7(2) . . ?
C9 C8 H8 119.1 . . ?
C37 C38 H38 119.5 . . ?
C39 C38 C37 121.0(2) . . ?
C39 C38 H38 119.5 . . ?
C3 C2 C22 120.36(18) . . ?
C3 C2 C1 124.60(19) . . ?
C1 C2 C22 114.95(17) . . ?
C16 C17 H17 119.9 . . ?
C18 C17 C16 120.3(3) . . ?
C18 C17 H17 119.9 . . ?
C42 C41 C44 122.6(2) . . ?
C40 C41 C42 117.3(2) . . ?
C40 C41 C44 120.1(2) . . ?
C28 C33 H33 119.8 . . ?
C32 C33 C28 120.5(2) . . ?
C32 C33 H33 119.8 . . ?
C7 C15 N1 116.6(2) . . ?
C11 C15 N1 120.8(2) . . ?
C11 C15 C7 122.6(2) . . ?
C11 C10 H10 119.4 . . ?
C9 C10 H10 119.4 . . ?
C9 C10 C11 121.2(3) . . ?
C37 C35 H35 107.1 . . ?
C37 C35 C36 112.8(2) . . ?
C36 C35 H35 107.1 . . ?
C34 C35 C37 112.5(2) . . ?
C34 C35 H35 107.1 . . ?
C34 C35 C36 110.0(2) . . ?
C41 C44 H44 108.0 . . ?
C41 C44 C43 113.2(2) . . ?
C41 C44 C45 110.4(2) . . ?
C43 C44 H44 108.0 . . ?
C45 C44 H44 108.0 . . ?
C45 C44 C43 109.1(2) . . ?
C7 C5 H5 106.9 . . ?
C7 C5 C4 115.6(2) . . ?
C4 C5 H5 106.9 . . ?
C6 C5 C7 112.1(3) . . ?
C6 C5 H5 106.9 . . ?
C6 C5 C4 108.0(2) . . ?
C24 C25 H25 120.3 . . ?
C24 C25 C26 119.4(2) . . ?
C26 C25 H25 120.3 . . ?
C23 C24 H24 120.1 . . ?
C25 C24 C23 119.8(2) . . ?
C25 C24 H24 120.1 . . ?
C16 C21 H21 119.7 . . ?
C16 C21 C20 120.7(3) . . ?
C20 C21 H21 119.7 . . ?
C41 C40 H40 119.2 . . ?
C39 C40 C41 121.6(2) . . ?
C39 C40 H40 119.2 . . ?
H12A C12 H12B 109.5 . . ?
H12A C12 H12C 109.5 . . ?
H12B C12 H12C 109.5 . . ?
C13 C12 H12A 109.5 . . ?
C13 C12 H12B 109.5 . . ?
C13 C12 H12C 109.5 . . ?
N1 C1 C16 120.87(18) . . ?
N1 C1 C2 124.18(19) . . ?
C2 C1 C16 114.72(18) . . ?
C27 C26 C25 120.7(2) . . ?
C27 C26 H26 119.6 . . ?
C25 C26 H26 119.6 . . ?
C17 C18 H18 119.6 . . ?
C19 C18 C17 120.8(3) . . ?
C19 C18 H18 119.6 . . ?
C29 C30 H30 120.1 . . ?
C31 C30 C29 119.7(3) . . ?
C31 C30 H30 120.1 . . ?
C15 C11 C13 123.4(2) . . ?
C10 C11 C15 117.5(2) . . ?
C10 C11 C13 119.2(2) . . ?
C44 C43 H43A 109.5 . . ?
C44 C43 H43B 109.5 . . ?
C44 C43 H43C 109.5 . . ?
H43A C43 H43B 109.5 . . ?
H43A C43 H43C 109.5 . . ?
H43B C43 H43C 109.5 . . ?
C8 C9 C10 120.0(2) . . ?
C8 C9 H9 120.0 . . ?
C10 C9 H9 120.0 . . ?
C12 C13 H13 108.0 . . ?
C11 C13 C12 110.5(2) . . ?
C11 C13 H13 108.0 . . ?
C11 C13 C14 113.2(2) . . ?
C14 C13 C12 109.0(2) . . ?
C14 C13 H13 108.0 . . ?
C35 C36 H36A 109.5 . . ?
C35 C36 H36B 109.5 . . ?
C35 C36 H36C 109.5 . . ?
H36A C36 H36B 109.5 . . ?
H36A C36 H36C 109.5 . . ?
H36B C36 H36C 109.5 . . ?
C38 C39 C40 120.2(2) . . ?
C38 C39 H39 119.9 . . ?
C40 C39 H39 119.9 . . ?
C21 C20 H20 120.0 . . ?
C19 C20 C21 120.0(3) . . ?
C19 C20 H20 120.0 . . ?
C33 C32 H32 119.8 . . ?
C31 C32 C33 120.4(3) . . ?
C31 C32 H32 119.8 . . ?
C35 C34 H34A 109.5 . . ?
C35 C34 H34B 109.5 . . ?
C35 C34 H34C 109.5 . . ?
H34A C34 H34B 109.5 . . ?
H34A C34 H34C 109.5 . . ?
H34B C34 H34C 109.5 . . ?
C30 C31 C32 120.1(2) . . ?
C30 C31 H31 119.9 . . ?
C32 C31 H31 119.9 . . ?
C13 C14 H14A 109.5 . . ?
C13 C14 H14B 109.5 . . ?
C13 C14 H14C 109.5 . . ?
H14A C14 H14B 109.5 . . ?
H14A C14 H14C 109.5 . . ?
H14B C14 H14C 109.5 . . ?
C5 C4 H4A 109.5 . . ?
C5 C4 H4B 109.5 . . ?
C5 C4 H4C 109.5 . . ?
H4A C4 H4B 109.5 . . ?
H4A C4 H4C 109.5 . . ?
H4B C4 H4C 109.5 . . ?
C44 C45 H45A 109.5 . . ?
C44 C45 H45B 109.5 . . ?
C44 C45 H45C 109.5 . . ?
H45A C45 H45B 109.5 . . ?
H45A C45 H45C 109.5 . . ?
H45B C45 H45C 109.5 . . ?
H47A C47 H47B 107.7 . . ?
C46 C47 H47A 108.8 . . ?
C46 C47 H47B 108.8 . . ?
C46 C47 C48 113.8(7) . . ?
C48 C47 H47A 108.8 . . ?
C48 C47 H47B 108.8 . . ?
C5 C6 H6A 109.5 . . ?
C5 C6 H6B 109.5 . . ?
C5 C6 H6C 109.5 . . ?
H6A C6 H6B 109.5 . . ?
H6A C6 H6C 109.5 . . ?
H6B C6 H6C 109.5 . . ?
C18 C19 C20 119.8(2) . . ?
C18 C19 H19 120.1 . . ?
C20 C19 H19 120.1 . . ?
H49A C49 H49B 109.5 . . ?
H49A C49 H49C 109.5 . . ?
H49B C49 H49C 109.5 . . ?
C50 C49 H49A 109.5 . . ?
C50 C49 H49B 109.5 . . ?
C50 C49 H49C 109.5 . . ?
C49 C50 H50A 105.8 . . ?
C49 C50 H50B 105.8 . . ?
H50A C50 H50B 106.2 . . ?
C51 C50 C49 126.2(6) . . ?
C51 C50 H50A 105.8 . . ?
C51 C50 H50B 105.8 . . ?
C50 C51 C51 127.1(6) . 2_666 ?
C50 C51 H51A 105.5 . . ?
C50 C51 H51B 105.5 . . ?
C51 C51 H51A 105.5 2_666 . ?
C51 C51 H51B 105.5 2_666 . ?
H51A C51 H51B 106.1 . . ?
C47 C46 H46A 109.5 . . ?
C47 C46 H46B 109.7 . . ?
C47 C46 H46C 109.3 . . ?
H46A C46 H46B 109.5 . . ?
H46A C46 H46C 109.5 . . ?
H46B C46 H46C 109.5 . . ?
H46D C46 H46E 109.5 . . ?
H46D C46 H46F 109.5 . . ?
H46E C46 H46F 109.5 . . ?
C47A C46 H46D 108.9 . . ?
C47A C46 H46E 110.1 . . ?
C47A C46 H46F 109.5 . . ?
C47 C48 H48A 109.9 . . ?
C47 C48 H48B 109.9 . . ?
C48 C48 C47 109.1(9) 2_656 . ?
C48 C48 H48A 109.9 2_656 . ?
C48 C48 H48B 109.9 2_656 . ?
H48A C48 H48B 108.3 . . ?
C46 C47A H47C 106.0 . . ?
C46 C47A H47D 106.0 . . ?
H47C C47A H47D 106.3 . . ?
C48A C47A C46 125(2) . . ?
C48A C47A H47C 106.0 . . ?
C48A C47A H47D 106.0 . . ?
C47A C48A C48A 135(4) . 2_656 ?
C47A C48A H48C 103.4 . . ?
C47A C48A H48D 103.4 . . ?
C48A C48A H48C 103.4 2_656 . ?
C48A C48A H48D 103.4 2_656 . ?
H48C C48A H48D 105.2 . . ?

loop_
_geom_bond_atom_site_label_1
_geom_bond_atom_site_label_2
_geom_bond_distance
_geom_bond_site_symmetry_2
_geom_bond_publ_flag
Co1 Cl1 2.3412(8) 2_766 ?
Co1 Cl1 2.3266(8) . ?
Co1 N1 1.9847(18) . ?
Co1 N2 1.9569(17) . ?
N1 C15 1.454(3) . ?
N1 C1 1.324(3) . ?
N2 C42 1.447(3) . ?
N2 C3 1.348(3) . ?
C22 C23 1.394(3) . ?
C22 C27 1.393(3) . ?
C22 C2 1.506(3) . ?
C23 H23 0.9500 . ?
C23 C24 1.387(3) . ?
C37 C42 1.408(3) . ?
C37 C38 1.399(3) . ?
C37 C35 1.525(3) . ?
C7 C8 1.397(3) . ?
C7 C15 1.410(3) . ?
C7 C5 1.518(4) . ?
C42 C41 1.411(3) . ?
C29 H29 0.9500 . ?
C29 C28 1.396(3) . ?
C29 C30 1.392(3) . ?
C3 C28 1.509(3) . ?
C3 C2 1.408(3) . ?
C16 C17 1.392(3) . ?
C16 C21 1.390(3) . ?
C16 C1 1.517(3) . ?
C28 C33 1.389(3) . ?
C27 H27 0.9500 . ?
C27 C26 1.384(3) . ?
C8 H8 0.9500 . ?
C8 C9 1.383(4) . ?
C38 H38 0.9500 . ?
C38 C39 1.379(4) . ?
C2 C1 1.431(3) . ?
C17 H17 0.9500 . ?
C17 C18 1.390(3) . ?
C41 C44 1.517(3) . ?
C41 C40 1.402(3) . ?
C33 H33 0.9500 . ?
C33 C32 1.388(3) . ?
C15 C11 1.403(3) . ?
C10 H10 0.9500 . ?
C10 C11 1.397(3) . ?
C10 C9 1.385(4) . ?
C35 H35 1.0000 . ?
C35 C36 1.528(4) . ?
C35 C34 1.521(4) . ?
C44 H44 1.0000 . ?
C44 C43 1.540(3) . ?
C44 C45 1.517(3) . ?
C5 H5 1.0000 . ?
C5 C4 1.527(4) . ?
C5 C6 1.513(4) . ?
C25 H25 0.9500 . ?
C25 C24 1.376(4) . ?
C25 C26 1.384(4) . ?
C24 H24 0.9500 . ?
C21 H21 0.9500 . ?
C21 C20 1.391(4) . ?
C40 H40 0.9500 . ?
C40 C39 1.380(4) . ?
C12 H12A 0.9800 . ?
C12 H12B 0.9800 . ?
C12 H12C 0.9800 . ?
C12 C13 1.530(4) . ?
C26 H26 0.9500 . ?
C18 H18 0.9500 . ?
C18 C19 1.366(5) . ?
C30 H30 0.9500 . ?
C30 C31 1.377(4) . ?
C11 C13 1.518(4) . ?
C43 H43A 0.9800 . ?
C43 H43B 0.9800 . ?
C43 H43C 0.9800 . ?
C9 H9 0.9500 . ?
C13 H13 1.0000 . ?
C13 C14 1.526(4) . ?
C36 H36A 0.9800 . ?
C36 H36B 0.9800 . ?
C36 H36C 0.9800 . ?
C39 H39 0.9500 . ?
C20 H20 0.9500 . ?
C20 C19 1.379(5) . ?
C32 H32 0.9500 . ?
C32 C31 1.379(4) . ?
C34 H34A 0.9800 . ?
C34 H34B 0.9800 . ?
C34 H34C 0.9800 . ?
C31 H31 0.9500 . ?
C14 H14A 0.9800 . ?
C14 H14B 0.9800 . ?
C14 H14C 0.9800 . ?
C4 H4A 0.9800 . ?
C4 H4B 0.9800 . ?
C4 H4C 0.9800 . ?
C45 H45A 0.9800 . ?
C45 H45B 0.9800 . ?
C45 H45C 0.9800 . ?
C47 H47A 0.9900 . ?
C47 H47B 0.9900 . ?
C47 C46 1.448(9) . ?
C47 C48 1.566(15) . ?
C6 H6A 0.9800 . ?
C6 H6B 0.9800 . ?
C6 H6C 0.9800 . ?
C19 H19 0.9500 . ?
C49 H49A 0.9800 . ?
C49 H49B 0.9800 . ?
C49 H49C 0.9800 . ?
C49 C50 1.438(7) . ?
C50 H50A 0.9900 . ?
C50 H50B 0.9900 . ?
C50 C51 1.398(7) . ?
C51 C51 1.437(8) 2_666 ?
C51 H51A 0.9900 . ?
C51 H51B 0.9900 . ?
C46 H46A 0.9800 . ?
C46 H46B 0.9800 . ?
C46 H46C 0.9800 . ?
C46 H46D 0.9798 . ?
C46 H46E 0.9804 . ?
C46 H46F 0.9799 . ?
C46 C47A 1.470(16) . ?
C48 C48 1.53(3) 2_656 ?
C48 H48A 0.9900 . ?
C48 H48B 0.9900 . ?
C47A H47C 0.9900 . ?
C47A H47D 0.9900 . ?
C47A C48A 1.33(4) . ?
C48A C48A 1.40(7) 2_656 ?
C48A H48C 0.9900 . ?
C48A H48D 0.9900 . ?

loop_
_geom_torsion_atom_site_label_1
_geom_torsion_atom_site_label_2
_geom_torsion_atom_site_label_3
_geom_torsion_atom_site_label_4
_geom_torsion
_geom_torsion_site_symmetry_1
_geom_torsion_site_symmetry_2
_geom_torsion_site_symmetry_3
_geom_torsion_site_symmetry_4
_geom_torsion_publ_flag
Co1 N1 C15 C7 82.6(2) . . . . ?
Co1 N1 C15 C11 -99.4(2) . . . . ?
Co1 N1 C1 C16 168.64(15) . . . . ?
Co1 N1 C1 C2 -5.7(3) . . . . ?
Co1 N2 C42 C37 84.9(2) . . . . ?
Co1 N2 C42 C41 -98.3(2) . . . . ?
Co1 N2 C3 C28 159.15(15) . . . . ?
Co1 N2 C3 C2 -22.1(3) . . . . ?
N1 C15 C11 C10 -172.2(2) . . . . ?
N1 C15 C11 C13 8.2(3) . . . . ?
N2 C42 C41 C44 6.5(3) . . . . ?
N2 C42 C41 C40 -173.2(2) . . . . ?
N2 C3 C28 C29 -116.4(2) . . . . ?
N2 C3 C28 C33 66.5(3) . . . . ?
N2 C3 C2 C22 175.51(19) . . . . ?
N2 C3 C2 C1 -8.2(3) . . . . ?
C22 C23 C24 C25 -0.4(3) . . . . ?
C22 C27 C26 C25 -0.5(4) . . . . ?
C22 C2 C1 N1 -159.8(2) . . . . ?
C22 C2 C1 C16 25.5(3) . . . . ?
C23 C22 C27 C26 -0.6(3) . . . . ?
C23 C22 C2 C3 -121.3(2) . . . . ?
C23 C22 C2 C1 62.0(3) . . . . ?
C37 C42 C41 C44 -176.9(2) . . . . ?
C37 C42 C41 C40 3.5(3) . . . . ?
C37 C38 C39 C40 1.8(4) . . . . ?
C7 C8 C9 C10 2.7(4) . . . . ?
C7 C15 C11 C10 5.7(3) . . . . ?
C7 C15 C11 C13 -174.0(2) . . . . ?
C42 N2 C3 C28 -19.7(3) . . . . ?
C42 N2 C3 C2 159.0(2) . . . . ?
C42 C37 C38 C39 3.1(4) . . . . ?
C42 C37 C35 C36 -144.9(2) . . . . ?
C42 C37 C35 C34 90.1(3) . . . . ?
C42 C41 C44 C43 -135.7(2) . . . . ?
C42 C41 C44 C45 101.7(3) . . . . ?
C42 C41 C40 C39 1.6(4) . . . . ?
C29 C28 C33 C32 -0.3(3) . . . . ?
C29 C30 C31 C32 -0.9(4) . . . . ?
C3 N2 C42 C37 -96.3(2) . . . . ?
C3 N2 C42 C41 80.5(3) . . . . ?
C3 C28 C33 C32 176.8(2) . . . . ?
C3 C2 C1 N1 23.7(3) . . . . ?
C3 C2 C1 C16 -151.0(2) . . . . ?
C16 C17 C18 C19 -0.1(4) . . . . ?
C16 C21 C20 C19 -0.1(4) . . . . ?
C28 C29 C30 C31 0.3(4) . . . . ?
C28 C3 C2 C22 -5.7(3) . . . . ?
C28 C3 C2 C1 170.6(2) . . . . ?
C28 C33 C32 C31 -0.3(4) . . . . ?
C27 C22 C23 C24 1.1(3) . . . . ?
C27 C22 C2 C3 61.4(3) . . . . ?
C27 C22 C2 C1 -115.2(2) . . . . ?
C8 C7 C15 N1 172.51(19) . . . . ?
C8 C7 C15 C11 -5.4(3) . . . . ?
C8 C7 C5 C4 -85.5(3) . . . . ?
C8 C7 C5 C6 38.8(3) . . . . ?
C38 C37 C42 N2 171.0(2) . . . . ?
C38 C37 C42 C41 -5.8(3) . . . . ?
C38 C37 C35 C36 37.8(3) . . . . ?
C38 C37 C35 C34 -87.2(3) . . . . ?
C2 C22 C23 C24 -176.3(2) . . . . ?
C2 C22 C27 C26 176.6(2) . . . . ?
C2 C3 C28 C29 64.8(3) . . . . ?
C2 C3 C28 C33 -112.3(2) . . . . ?
C17 C16 C21 C20 -0.1(4) . . . . ?
C17 C16 C1 N1 63.2(3) . . . . ?
C17 C16 C1 C2 -122.0(2) . . . . ?
C17 C18 C19 C20 -0.1(4) . . . . ?
C41 C40 C39 C38 -4.3(4) . . . . ?
C33 C32 C31 C30 1.0(4) . . . . ?
C15 N1 C1 C16 -10.1(3) . . . . ?
C15 N1 C1 C2 175.6(2) . . . . ?
C15 C7 C8 C9 1.1(4) . . . . ?
C15 C7 C5 C4 93.4(3) . . . . ?
C15 C7 C5 C6 -142.3(3) . . . . ?
C15 C11 C13 C12 103.7(3) . . . . ?
C15 C11 C13 C14 -133.7(2) . . . . ?
C10 C11 C13 C12 -75.9(3) . . . . ?
C10 C11 C13 C14 46.7(3) . . . . ?
C35 C37 C42 N2 -6.4(3) . . . . ?
C35 C37 C42 C41 176.8(2) . . . . ?
C35 C37 C38 C39 -179.5(2) . . . . ?
C44 C41 C40 C39 -178.0(2) . . . . ?
C5 C7 C8 C9 -179.9(2) . . . . ?
C5 C7 C15 N1 -6.4(3) . . . . ?
C5 C7 C15 C11 175.6(2) . . . . ?
C24 C25 C26 C27 1.2(4) . . . . ?
C21 C16 C17 C18 0.2(3) . . . . ?
C21 C16 C1 N1 -118.6(2) . . . . ?
C21 C16 C1 C2 56.2(3) . . . . ?
C21 C20 C19 C18 0.2(4) . . . . ?
C40 C41 C44 C43 44.0(3) . . . . ?
C40 C41 C44 C45 -78.7(3) . . . . ?
C1 N1 C15 C7 -98.6(2) . . . . ?
C1 N1 C15 C11 79.4(3) . . . . ?
C1 C16 C17 C18 178.4(2) . . . . ?
C1 C16 C21 C20 -178.4(2) . . . . ?
C26 C25 C24 C23 -0.7(4) . . . . ?
C30 C29 C28 C3 -176.9(2) . . . . ?
C30 C29 C28 C33 0.4(3) . . . . ?
C11 C10 C9 C8 -2.4(4) . . . . ?
C9 C10 C11 C15 -1.6(4) . . . . ?
C9 C10 C11 C13 178.1(2) . . . . ?
C49 C50 C51 C51 -178.9(7) . . . 2_666 ?
C46 C47 C48 C48 173.2(10) . . . 2_656 ?
C46 C47A C48A C48A 161(4) . . . 2_656 ?
